data_4321335
loop_
_publ_author_name
'Katherine J. Franz'
'Nisha Singh'
'Bernhard Spingler'
'Stephen J. Lippard'

_publ_section_title
;
 Aminotroponiminates as Ligands for Potential Metal-Based Nitric Oxide
 Sensors
;
_journal_name_full 'Inorganic Chemistry'
_journal_page_first 4081
_journal_page_last 4092
_journal_paper_doi 10.1021/ic000344q
_journal_volume 39
_journal_year 2000
_chemical_formula_moiety 'C46 H54 Co N6 O4 S2 '
_chemical_formula_sum 'C51 H54 Cl2 Co N6 O5 S2'
_chemical_formula_weight 1024.95
_chemical_name_common '[Co(tBuDATI)2]'
_chemical_name_systematic
; 
 ? 
;
_space_group_IT_number 2
_symmetry_cell_setting triclinic
_symmetry_space_group_name_Hall '-P 1'
_symmetry_space_group_name_H-M 'P -1'
_atom_sites_solution_hydrogens geom
_atom_sites_solution_primary direct
_atom_sites_solution_secondary difmap
_audit_creation_method SHELXL-97
_cell_angle_alpha 85.397(11)
_cell_angle_beta 63.753(12)
_cell_angle_gamma 73.341(7)
_cell_formula_units_Z 2
_cell_length_a 13.616(2)
_cell_length_b 14.0595(16)
_cell_length_c 15.382(2)
_cell_measurement_temperature 188(2)
_cell_volume 2526.5(6)
_computing_structure_refinement 'SHELXL-97 (Sheldrick, 1997)'
_computing_structure_solution 'SHELXS-97 (Sheldrick, 1990)'
_diffrn_ambient_temperature 188(2)
_diffrn_measured_fraction_theta_full 0.891
_diffrn_measured_fraction_theta_max 0.891
_diffrn_radiation_monochromator graphite
_diffrn_radiation_source 'fine-focus sealed tube'
_diffrn_radiation_type MoK\a
_diffrn_radiation_wavelength 0.71073
_diffrn_reflns_av_R_equivalents 0.0169
_diffrn_reflns_av_sigmaI/netI 0.0380
_diffrn_reflns_limit_h_max 18
_diffrn_reflns_limit_h_min -10
_diffrn_reflns_limit_k_max 18
_diffrn_reflns_limit_k_min -16
_diffrn_reflns_limit_l_max 20
_diffrn_reflns_limit_l_min -20
_diffrn_reflns_number 16026
_diffrn_reflns_theta_full 28.28
_diffrn_reflns_theta_max 28.28
_diffrn_reflns_theta_min 1.51
_exptl_absorpt_coefficient_mu 0.580
_exptl_absorpt_correction_T_max 1.00
_exptl_absorpt_correction_T_min 0.876079
_exptl_absorpt_correction_type sadabs
_exptl_crystal_colour red
_exptl_crystal_density_diffrn 1.347
_exptl_crystal_density_method 'not measured'
_exptl_crystal_description block
_exptl_crystal_F_000 1070
_exptl_crystal_size_max 0.50
_exptl_crystal_size_mid 0.45
_exptl_crystal_size_min 0.22
_refine_diff_density_max 0.516
_refine_diff_density_min -0.689
_refine_diff_density_rms 0.059
_refine_ls_extinction_method none
_refine_ls_goodness_of_fit_ref 1.040
_refine_ls_hydrogen_treatment mixed
_refine_ls_matrix_type full
_refine_ls_number_parameters 604
_refine_ls_number_reflns 11167
_refine_ls_number_restraints 0
_refine_ls_restrained_S_all 1.040
_refine_ls_R_factor_all 0.0562
_refine_ls_R_factor_gt 0.0404
_refine_ls_shift/su_max 0.004
_refine_ls_shift/su_mean 0.000
_refine_ls_structure_factor_coef Fsqd
_refine_ls_weighting_details 'calc w=1/[\s^2^(Fo^2^)+(0.0651P)^2^+0.9922P] where P=(Fo^2^+2Fc^2^)/3'
_refine_ls_weighting_scheme calc
_refine_ls_wR_factor_gt 0.1111
_refine_ls_wR_factor_ref 0.1183
_reflns_number_gt 8809
_reflns_number_total 11167
_reflns_threshold_expression >2sigma(I)
_cod_data_source_file ic000344q_5.cif
_cod_data_source_block sad
_cod_original_cell_volume 2526.4(7)
_cod_database_code 4321335

loop_
_symmetry_equiv_pos_as_xyz
'x, y, z'
'-x, -y, -z'

loop_
_atom_site_label
_atom_site_type_symbol
_atom_site_fract_x
_atom_site_fract_y
_atom_site_fract_z
_atom_site_U_iso_or_equiv
_atom_site_adp_type
_atom_site_occupancy
_atom_site_symmetry_multiplicity
_atom_site_calc_flag
_atom_site_refinement_flags
_atom_site_disorder_assembly
_atom_site_disorder_group
Co1 Co -0.56441(2) 0.17615(2) 0.221946(19) 0.02390(8) Uani 1 1 d . . .
N4 N -0.54319(15) 0.22270(12) 0.32892(12) 0.0253(3) Uani 1 1 d . . .
N1 N -0.70956(15) 0.19847(13) 0.21276(12) 0.0270(4) Uani 1 1 d . . .
N3 N -0.47446(14) 0.04644(12) 0.24793(12) 0.0249(3) Uani 1 1 d . . .
N5 N -1.28208(16) 0.37616(14) 0.65237(14) 0.0361(4) Uani 1 1 d . . .
N2 N -0.52487(15) 0.24216(13) 0.09445(12) 0.0277(4) Uani 1 1 d . . .
N6 N -0.93514(19) 0.34616(17) 0.81297(14) 0.0425(5) Uani 1 1 d . . .
S1 S -0.80729(4) 0.15093(4) 0.29169(4) 0.02647(11) Uani 1 1 d . . .
S2 S -0.58391(5) 0.34135(4) 0.35417(4) 0.02711(12) Uani 1 1 d . . .
O2 O -0.75914(13) 0.09978(11) 0.35531(11) 0.0322(3) Uani 1 1 d . . .
O4 O -0.48806(14) 0.38270(12) 0.31560(11) 0.0355(4) Uani 1 1 d . . .
O1 O -0.84479(14) 0.09296(12) 0.24613(12) 0.0383(4) Uani 1 1 d . . .
O3 O -0.67018(14) 0.37941(11) 0.32015(12) 0.0343(3) Uani 1 1 d . . .
O1S O 0.0316(3) 0.0990(3) 0.0632(2) 0.1153(13) Uani 1 1 d . . .
C1 C -0.71602(18) 0.24636(15) 0.13249(14) 0.0262(4) Uani 1 1 d . . .
C2 C -0.81302(19) 0.26614(17) 0.11797(16) 0.0321(5) Uani 1 1 d . . .
H2B H -0.8721 0.2427 0.1672 0.039 Uiso 1 1 calc R . .
C3 C -0.8420(2) 0.31399(18) 0.04507(17) 0.0356(5) Uani 1 1 d . . .
H3B H -0.9153 0.3152 0.0522 0.043 Uiso 1 1 calc R . .
C4 C -0.7812(2) 0.35853(18) -0.03358(17) 0.0396(6) Uani 1 1 d . . .
H4B H -0.8155 0.3872 -0.0750 0.048 Uiso 1 1 calc R . .
C5 C -0.6720(2) 0.3657(2) -0.05849(18) 0.0453(6) Uani 1 1 d . . .
H5A H -0.6424 0.4015 -0.1147 0.054 Uiso 1 1 calc R . .
C6 C -0.6003(2) 0.3298(2) -0.01574(18) 0.0433(6) Uani 1 1 d . . .
H6A H -0.5298 0.3458 -0.0484 0.052 Uiso 1 1 calc R . .
C7 C -0.60901(18) 0.27292(15) 0.06837(15) 0.0274(4) Uani 1 1 d . . .
C8 C -0.40927(19) 0.25880(18) 0.03764(16) 0.0343(5) Uani 1 1 d . . .
C9 C -0.4146(3) 0.3690(2) 0.0378(2) 0.0559(7) Uani 1 1 d . . .
H9A H -0.4540 0.3970 0.1048 0.084 Uiso 1 1 calc R . .
H9B H -0.4561 0.4046 0.0013 0.084 Uiso 1 1 calc R . .
H9C H -0.3369 0.3760 0.0075 0.084 Uiso 1 1 calc R . .
C10 C -0.3365(2) 0.2074(2) 0.09007(18) 0.0405(6) Uani 1 1 d . . .
H10A H -0.3715 0.2376 0.1560 0.061 Uiso 1 1 calc R . .
H10B H -0.2596 0.2154 0.0544 0.061 Uiso 1 1 calc R . .
H10C H -0.3320 0.1365 0.0933 0.061 Uiso 1 1 calc R . .
C11 C -0.3486(2) 0.2072(2) -0.06473(17) 0.0451(6) Uani 1 1 d . . .
H11A H -0.3918 0.2373 -0.1016 0.068 Uiso 1 1 calc R . .
H11B H -0.3439 0.1363 -0.0594 0.068 Uiso 1 1 calc R . .
H11C H -0.2715 0.2152 -0.0983 0.068 Uiso 1 1 calc R . .
C12 C -0.92476(17) 0.25233(15) 0.36244(14) 0.0248(4) Uani 1 1 d . . .
C13 C -0.91493(18) 0.34775(15) 0.34843(15) 0.0271(4) Uani 1 1 d . . .
H13A H -0.8477 0.3597 0.2983 0.033 Uiso 1 1 calc R . .
C14 C -1.00428(19) 0.42763(15) 0.40822(15) 0.0291(4) Uani 1 1 d . . .
H14A H -0.9993 0.4938 0.3957 0.035 Uiso 1 1 calc R . .
C15 C -1.09811(19) 0.41067(15) 0.48407(15) 0.0288(4) Uani 1 1 d . . .
H15A H -1.1572 0.4652 0.5246 0.035 Uiso 1 1 calc R . .
C16 C -1.10868(17) 0.31272(15) 0.50322(15) 0.0255(4) Uani 1 1 d . . .
C17 C -1.20404(18) 0.29400(16) 0.58592(16) 0.0303(4) Uani 1 1 d . . .
C18 C -1.21567(19) 0.19949(17) 0.59898(18) 0.0362(5) Uani 1 1 d . . .
H18A H -1.2796 0.1873 0.6532 0.043 Uiso 1 1 calc R . .
C19 C -1.13382(19) 0.12016(16) 0.53286(18) 0.0344(5) Uani 1 1 d . . .
H19A H -1.1444 0.0556 0.5423 0.041 Uiso 1 1 calc R . .
C20 C -1.03964(18) 0.13453(16) 0.45551(16) 0.0300(4) Uani 1 1 d . . .
H20A H -0.9845 0.0799 0.4126 0.036 Uiso 1 1 calc R . .
C21 C -1.02373(17) 0.23142(15) 0.43896(15) 0.0252(4) Uani 1 1 d . . .
C22 C -1.2391(2) 0.40020(19) 0.71734(18) 0.0445(6) Uani 1 1 d . . .
H22A H -1.1607 0.4041 0.6792 0.067 Uiso 1 1 calc R . .
H22B H -1.2401 0.3483 0.7640 0.067 Uiso 1 1 calc R . .
H22C H -1.2875 0.4643 0.7524 0.067 Uiso 1 1 calc R . .
C24 C -0.46867(17) 0.15294(15) 0.35669(14) 0.0251(4) Uani 1 1 d . . .
C25 C -0.41773(19) 0.17879(17) 0.40817(16) 0.0315(5) Uani 1 1 d . . .
H25A H -0.4330 0.2485 0.4172 0.038 Uiso 1 1 calc R . .
C26 C -0.3472(2) 0.12132(19) 0.45007(18) 0.0401(5) Uani 1 1 d . . .
H26A H -0.3154 0.1575 0.4753 0.048 Uiso 1 1 calc R . .
C27 C -0.3190(2) 0.0216(2) 0.45882(19) 0.0440(6) Uani 1 1 d . . .
H27A H -0.2738 -0.0041 0.4925 0.053 Uiso 1 1 calc R . .
C28 C -0.3507(2) -0.04711(19) 0.42258(18) 0.0409(6) Uani 1 1 d . . .
H28A H -0.3328 -0.1129 0.4428 0.049 Uiso 1 1 calc R . .
C29 C -0.40311(19) -0.03458(16) 0.36285(17) 0.0343(5) Uani 1 1 d . . .
H29A H -0.4133 -0.0941 0.3474 0.041 Uiso 1 1 calc R . .
C30 C -0.44595(16) 0.05137(15) 0.31884(14) 0.0248(4) Uani 1 1 d . . .
C31 C -0.4480(2) -0.04935(16) 0.19418(16) 0.0326(5) Uani 1 1 d . . .
C32 C -0.5264(2) -0.11272(18) 0.2555(2) 0.0441(6) Uani 1 1 d . . .
H32A H -0.6062 -0.0728 0.2790 0.066 Uiso 1 1 calc R . .
H32B H -0.5103 -0.1355 0.3110 0.066 Uiso 1 1 calc R . .
H32C H -0.5131 -0.1704 0.2158 0.066 Uiso 1 1 calc R . .
C33 C -0.3207(2) -0.1067(2) 0.1543(2) 0.0496(7) Uani 1 1 d . . .
H33A H -0.3010 -0.1267 0.2084 0.074 Uiso 1 1 calc R . .
H33B H -0.2745 -0.0640 0.1131 0.074 Uiso 1 1 calc R . .
H33C H -0.3054 -0.1661 0.1158 0.074 Uiso 1 1 calc R . .
C34 C -0.4743(3) -0.0199(2) 0.10680(19) 0.0492(7) Uani 1 1 d . . .
H34A H -0.5550 0.0169 0.1298 0.074 Uiso 1 1 calc R . .
H34B H -0.4578 -0.0799 0.0687 0.074 Uiso 1 1 calc R . .
H34C H -0.4269 0.0221 0.0661 0.074 Uiso 1 1 calc R . .
C42 C -0.6033(2) 0.41645(18) 0.51879(18) 0.0386(5) Uani 1 1 d . . .
H42A H -0.5407 0.4400 0.4756 0.046 Uiso 1 1 calc R . .
C41 C -0.6488(2) 0.4361(2) 0.61910(19) 0.0452(6) Uani 1 1 d . . .
H41A H -0.6160 0.4718 0.6438 0.054 Uiso 1 1 calc R . .
C40 C -0.7397(2) 0.40420(19) 0.68109(18) 0.0409(6) Uani 1 1 d . . .
H40A H -0.7692 0.4173 0.7490 0.049 Uiso 1 1 calc R . .
C39 C -0.79183(19) 0.35175(16) 0.64670(16) 0.0309(5) Uani 1 1 d . . .
C38 C -0.8882(2) 0.31913(17) 0.71218(16) 0.0336(5) Uani 1 1 d . . .
C37 C -0.9306(2) 0.26224(18) 0.67638(17) 0.0354(5) Uani 1 1 d . . .
H37A H -0.9929 0.2385 0.7197 0.042 Uiso 1 1 calc R . .
C36 C -0.8822(2) 0.23887(17) 0.57576(16) 0.0335(5) Uani 1 1 d . . .
H36A H -0.9122 0.1990 0.5525 0.040 Uiso 1 1 calc R . .
C45 C -1.0051(3) 0.4494(2) 0.8382(2) 0.0570(8) Uani 1 1 d . . .
H45A H -0.9636 0.4930 0.7931 0.086 Uiso 1 1 calc R . .
H45B H -1.0222 0.4675 0.9046 0.086 Uiso 1 1 calc R . .
H45C H -1.0766 0.4570 0.8337 0.086 Uiso 1 1 calc R . .
C44 C -0.74538(18) 0.32918(15) 0.54483(15) 0.0276(4) Uani 1 1 d . . .
C35 C -0.79364(18) 0.27221(16) 0.51148(15) 0.0288(4) Uani 1 1 d . . .
H35A H -0.7640 0.2572 0.4439 0.035 Uiso 1 1 calc R . .
C43 C -0.64875(18) 0.36332(15) 0.48252(15) 0.0286(4) Uani 1 1 d . . .
C46 C -0.9943(3) 0.2790(2) 0.87855(19) 0.0573(8) Uani 1 1 d . . .
H46A H -0.9457 0.2104 0.8602 0.086 Uiso 1 1 calc R . .
H46B H -1.0656 0.2854 0.8744 0.086 Uiso 1 1 calc R . .
H46C H -1.0112 0.2960 0.9452 0.086 Uiso 1 1 calc R . .
C23 C -1.3989(2) 0.3695(2) 0.7061(2) 0.0505(7) Uani 1 1 d . . .
H23A H -1.4251 0.3534 0.6606 0.076 Uiso 1 1 calc R . .
H23B H -1.4487 0.4334 0.7410 0.076 Uiso 1 1 calc R . .
H23C H -1.4012 0.3173 0.7526 0.076 Uiso 1 1 calc R . .
Cl2 Cl -0.18980(8) 0.40136(6) 0.13194(6) 0.0635(2) Uani 1 1 d . . .
Cl1 Cl -0.14619(10) 0.30407(8) 0.29030(8) 0.0829(3) Uani 1 1 d . . .
C1S C -0.2144(3) 0.3086(2) 0.2166(2) 0.0535(7) Uani 1 1 d . . .
H1SA H -0.2974 0.3219 0.2578 0.064 Uiso 1 1 calc R . .
H1SB H -0.1866 0.2433 0.1815 0.064 Uiso 1 1 calc R . .
C5S C -0.1254(3) 0.0294(4) 0.1972(3) 0.0812(14) Uani 1 1 d . . .
C4S C -0.0820(3) 0.0921(3) 0.1067(3) 0.0774(10) Uani 1 1 d . . .
C3S C -0.0617(6) 0.0053(3) 0.2248(3) 0.0950(16) Uani 1 1 d . . .
C2S C 0.0594(5) -0.0091(5) 0.1295(5) 0.130(2) Uani 1 1 d . . .

loop_
_atom_site_aniso_label
_atom_site_aniso_U_11
_atom_site_aniso_U_22
_atom_site_aniso_U_33
_atom_site_aniso_U_23
_atom_site_aniso_U_13
_atom_site_aniso_U_12
Co1 0.02499(15) 0.02556(14) 0.02173(14) 0.00300(10) -0.01145(11) -0.00641(11)
N4 0.0287(9) 0.0219(8) 0.0246(8) -0.0002(6) -0.0137(7) -0.0025(7)
N1 0.0247(9) 0.0332(9) 0.0241(8) 0.0051(7) -0.0112(7) -0.0096(7)
N3 0.0247(8) 0.0236(8) 0.0239(8) -0.0006(6) -0.0085(7) -0.0065(7)
N5 0.0286(10) 0.0315(10) 0.0352(10) 0.0066(8) -0.0046(8) -0.0065(8)
N2 0.0269(9) 0.0304(9) 0.0240(8) 0.0032(7) -0.0101(7) -0.0076(7)
N6 0.0428(12) 0.0487(12) 0.0286(10) -0.0041(9) -0.0107(9) -0.0089(10)
S1 0.0262(3) 0.0274(2) 0.0260(2) 0.00323(19) -0.0113(2) -0.0086(2)
S2 0.0306(3) 0.0219(2) 0.0275(2) 0.00097(19) -0.0128(2) -0.00510(19)
O2 0.0302(8) 0.0314(8) 0.0321(8) 0.0093(6) -0.0135(7) -0.0069(6)
O4 0.0382(9) 0.0319(8) 0.0350(8) 0.0039(6) -0.0124(7) -0.0142(7)
O1 0.0405(9) 0.0390(9) 0.0388(9) -0.0033(7) -0.0162(8) -0.0163(7)
O3 0.0382(9) 0.0259(7) 0.0388(8) 0.0038(6) -0.0215(7) -0.0018(6)
O1S 0.097(2) 0.180(4) 0.0630(17) -0.034(2) -0.0025(16) -0.074(2)
C1 0.0278(10) 0.0267(10) 0.0215(9) -0.0002(8) -0.0102(8) -0.0046(8)
C2 0.0322(11) 0.0390(12) 0.0274(10) 0.0014(9) -0.0151(9) -0.0097(9)
C3 0.0357(12) 0.0398(12) 0.0349(12) -0.0007(10) -0.0215(10) -0.0049(10)
C4 0.0423(13) 0.0414(13) 0.0312(11) 0.0028(10) -0.0211(11) 0.0017(10)
C5 0.0402(14) 0.0530(15) 0.0324(12) 0.0170(11) -0.0153(11) -0.0035(11)
C6 0.0348(13) 0.0535(15) 0.0359(12) 0.0190(11) -0.0140(11) -0.0113(11)
C7 0.0290(11) 0.0261(10) 0.0247(10) 0.0023(8) -0.0117(9) -0.0047(8)
C8 0.0285(11) 0.0427(13) 0.0311(11) 0.0100(9) -0.0116(9) -0.0137(10)
C9 0.0509(17) 0.0423(15) 0.077(2) 0.0160(14) -0.0261(16) -0.0235(13)
C10 0.0296(12) 0.0585(16) 0.0358(12) 0.0117(11) -0.0150(10) -0.0173(11)
C11 0.0335(13) 0.0664(17) 0.0286(11) 0.0085(11) -0.0087(10) -0.0139(12)
C12 0.0247(10) 0.0271(10) 0.0256(10) 0.0037(8) -0.0138(8) -0.0078(8)
C13 0.0297(11) 0.0305(10) 0.0247(10) 0.0070(8) -0.0131(8) -0.0132(8)
C14 0.0342(11) 0.0241(10) 0.0306(10) 0.0073(8) -0.0146(9) -0.0114(9)
C15 0.0294(11) 0.0249(10) 0.0297(10) 0.0052(8) -0.0120(9) -0.0066(8)
C16 0.0239(10) 0.0266(10) 0.0282(10) 0.0082(8) -0.0137(8) -0.0085(8)
C17 0.0259(10) 0.0293(10) 0.0329(11) 0.0085(9) -0.0118(9) -0.0074(8)
C18 0.0261(11) 0.0367(12) 0.0408(12) 0.0127(10) -0.0096(10) -0.0127(9)
C19 0.0324(12) 0.0268(11) 0.0467(13) 0.0111(9) -0.0181(10) -0.0133(9)
C20 0.0271(11) 0.0267(10) 0.0378(11) 0.0053(9) -0.0160(9) -0.0081(8)
C21 0.0270(10) 0.0262(10) 0.0282(10) 0.0076(8) -0.0167(9) -0.0096(8)
C22 0.0529(16) 0.0379(13) 0.0329(12) 0.0059(10) -0.0142(11) -0.0072(11)
C24 0.0241(10) 0.0265(10) 0.0222(9) 0.0023(8) -0.0093(8) -0.0054(8)
C25 0.0325(11) 0.0320(11) 0.0309(11) -0.0002(9) -0.0163(9) -0.0059(9)
C26 0.0412(13) 0.0487(14) 0.0401(13) 0.0028(11) -0.0274(11) -0.0108(11)
C27 0.0420(14) 0.0511(15) 0.0450(14) 0.0105(11) -0.0301(12) -0.0056(11)
C28 0.0377(13) 0.0369(12) 0.0452(14) 0.0143(10) -0.0216(11) -0.0041(10)
C29 0.0329(12) 0.0260(10) 0.0420(12) 0.0057(9) -0.0176(10) -0.0048(9)
C30 0.0203(9) 0.0248(10) 0.0241(9) 0.0029(8) -0.0062(8) -0.0051(8)
C31 0.0370(12) 0.0246(10) 0.0324(11) -0.0038(8) -0.0113(10) -0.0080(9)
C32 0.0475(15) 0.0331(12) 0.0505(15) -0.0001(11) -0.0155(12) -0.0189(11)
C33 0.0385(14) 0.0377(13) 0.0527(16) -0.0169(12) -0.0049(12) -0.0020(11)
C34 0.075(2) 0.0375(13) 0.0407(14) -0.0072(11) -0.0295(14) -0.0145(13)
C42 0.0384(13) 0.0360(12) 0.0402(13) -0.0078(10) -0.0133(11) -0.0126(10)
C41 0.0484(15) 0.0476(15) 0.0429(14) -0.0139(11) -0.0177(12) -0.0177(12)
C40 0.0449(14) 0.0447(14) 0.0323(12) -0.0107(10) -0.0160(11) -0.0097(11)
C39 0.0316(11) 0.0286(10) 0.0292(10) -0.0037(8) -0.0135(9) -0.0019(9)
C38 0.0337(12) 0.0344(11) 0.0281(11) -0.0008(9) -0.0137(9) -0.0023(9)
C37 0.0311(12) 0.0422(13) 0.0322(11) 0.0056(10) -0.0147(10) -0.0089(10)
C36 0.0352(12) 0.0367(12) 0.0357(12) 0.0032(9) -0.0223(10) -0.0095(9)
C45 0.0552(18) 0.0554(17) 0.0425(15) -0.0152(13) -0.0100(13) -0.0037(14)
C44 0.0288(10) 0.0227(9) 0.0299(10) -0.0005(8) -0.0153(9) -0.0008(8)
C35 0.0309(11) 0.0293(10) 0.0275(10) 0.0004(8) -0.0170(9) -0.0029(8)
C43 0.0307(11) 0.0229(10) 0.0289(10) -0.0044(8) -0.0122(9) -0.0028(8)
C46 0.0651(19) 0.072(2) 0.0304(13) 0.0041(13) -0.0133(13) -0.0252(16)
C23 0.0301(13) 0.0420(14) 0.0539(16) 0.0112(12) -0.0001(12) -0.0062(11)
Cl2 0.0753(5) 0.0665(5) 0.0501(4) 0.0022(3) -0.0266(4) -0.0234(4)
Cl1 0.0998(7) 0.0860(6) 0.0961(7) 0.0104(5) -0.0754(6) -0.0220(5)
C1S 0.0483(16) 0.0561(17) 0.0669(19) 0.0028(14) -0.0350(15) -0.0142(13)
C5S 0.048(2) 0.088(3) 0.083(3) -0.034(2) 0.0098(19) -0.037(2)
C4S 0.068(2) 0.067(2) 0.093(3) -0.008(2) -0.037(2) -0.0071(18)
C3S 0.146(5) 0.061(2) 0.062(2) 0.0091(18) -0.027(3) -0.037(3)
C2S 0.090(3) 0.130(4) 0.187(6) -0.077(4) -0.075(4) -0.009(3)

loop_
_atom_type_symbol
_atom_type_description
_atom_type_scat_dispersion_real
_atom_type_scat_dispersion_imag
_atom_type_scat_source
C C 0.0033 0.0016 'International Tables Vol C Tables 4.2.6.8 and 6.1.1.4'
H H 0.0000 0.0000 'International Tables Vol C Tables 4.2.6.8 and 6.1.1.4'
N N 0.0061 0.0033 'International Tables Vol C Tables 4.2.6.8 and 6.1.1.4'
O O 0.0106 0.0060 'International Tables Vol C Tables 4.2.6.8 and 6.1.1.4'
S S 0.1246 0.1234 'International Tables Vol C Tables 4.2.6.8 and 6.1.1.4'
Co Co 0.3494 0.9721 'International Tables Vol C Tables 4.2.6.8 and 6.1.1.4'
Cl Cl 0.1484 0.1585 'International Tables Vol C Tables 4.2.6.8 and 6.1.1.4'

loop_
_geom_angle_atom_site_label_1
_geom_angle_atom_site_label_2
_geom_angle_atom_site_label_3
_geom_angle
_geom_angle_site_symmetry_1
_geom_angle_site_symmetry_3
_geom_angle_publ_flag
N1 Co1 N4 127.17(7) . . ?
N1 Co1 N3 125.48(7) . . ?
N4 Co1 N3 81.03(7) . . ?
N1 Co1 N2 80.64(7) . . ?
N4 Co1 N2 122.20(7) . . ?
N3 Co1 N2 126.86(7) . . ?
C24 N4 S2 125.26(15) . . ?
C24 N4 Co1 114.76(13) . . ?
S2 N4 Co1 117.71(9) . . ?
C1 N1 S1 124.10(15) . . ?
C1 N1 Co1 116.40(14) . . ?
S1 N1 Co1 119.20(9) . . ?
C30 N3 C31 123.17(17) . . ?
C30 N3 Co1 114.72(13) . . ?
C31 N3 Co1 122.02(13) . . ?
C17 N5 C23 115.3(2) . . ?
C17 N5 C22 112.42(19) . . ?
C23 N5 C22 111.5(2) . . ?
C7 N2 C8 123.81(17) . . ?
C7 N2 Co1 115.14(14) . . ?
C8 N2 Co1 120.98(13) . . ?
C38 N6 C46 115.1(2) . . ?
C38 N6 C45 113.2(2) . . ?
C46 N6 C45 111.0(2) . . ?
O1 S1 O2 116.61(10) . . ?
O1 S1 N1 112.11(10) . . ?
O2 S1 N1 104.76(9) . . ?
O1 S1 C12 109.26(10) . . ?
O2 S1 C12 106.66(9) . . ?
N1 S1 C12 106.87(9) . . ?
O3 S2 O4 117.15(10) . . ?
O3 S2 N4 104.06(9) . . ?
O4 S2 N4 111.44(9) . . ?
O3 S2 C43 108.62(10) . . ?
O4 S2 C43 106.40(10) . . ?
N4 S2 C43 108.99(9) . . ?
C4S O1S C2S 84.8(3) . . ?
C2 C1 N1 121.78(19) . . ?
C2 C1 C7 126.41(18) . . ?
N1 C1 C7 111.81(17) . . ?
C1 C2 C3 133.1(2) . . ?
C4 C3 C2 129.7(2) . . ?
C3 C4 C5 125.1(2) . . ?
C6 C5 C4 131.0(2) . . ?
C5 C6 C7 133.6(2) . . ?
N2 C7 C6 123.2(2) . . ?
N2 C7 C1 115.82(17) . . ?
C6 C7 C1 121.02(19) . . ?
N2 C8 C9 112.0(2) . . ?
N2 C8 C10 106.90(17) . . ?
C9 C8 C10 106.2(2) . . ?
N2 C8 C11 111.3(2) . . ?
C9 C8 C11 113.8(2) . . ?
C10 C8 C11 106.1(2) . . ?
C13 C12 C21 121.38(19) . . ?
C13 C12 S1 119.62(16) . . ?
C21 C12 S1 118.74(15) . . ?
C12 C13 C14 120.08(19) . . ?
C15 C14 C13 120.40(19) . . ?
C14 C15 C16 120.9(2) . . ?
C15 C16 C21 119.70(18) . . ?
C15 C16 C17 121.09(19) . . ?
C21 C16 C17 119.21(18) . . ?
C18 C17 N5 123.0(2) . . ?
C18 C17 C16 119.7(2) . . ?
N5 C17 C16 117.31(19) . . ?
C17 C18 C19 120.7(2) . . ?
C20 C19 C18 121.2(2) . . ?
C19 C20 C21 120.1(2) . . ?
C20 C21 C16 118.95(19) . . ?
C20 C21 C12 123.81(19) . . ?
C16 C21 C12 117.22(18) . . ?
C25 C24 N4 122.57(19) . . ?
C25 C24 C30 125.64(19) . . ?
N4 C24 C30 111.66(17) . . ?
C24 C25 C26 132.4(2) . . ?
C27 C26 C25 128.6(2) . . ?
C26 C27 C28 125.8(2) . . ?
C29 C28 C27 130.3(2) . . ?
C28 C29 C30 132.4(2) . . ?
N3 C30 C29 123.62(19) . . ?
N3 C30 C24 115.58(17) . . ?
C29 C30 C24 120.65(19) . . ?
N3 C31 C32 111.73(18) . . ?
N3 C31 C34 106.08(18) . . ?
C32 C31 C34 106.7(2) . . ?
N3 C31 C33 111.67(19) . . ?
C32 C31 C33 112.8(2) . . ?
C34 C31 C33 107.4(2) . . ?
C43 C42 C41 120.4(2) . . ?
C40 C41 C42 120.0(2) . . ?
C41 C40 C39 121.5(2) . . ?
C40 C39 C44 119.3(2) . . ?
C40 C39 C38 121.3(2) . . ?
C44 C39 C38 119.4(2) . . ?
C37 C38 N6 122.7(2) . . ?
C37 C38 C39 119.3(2) . . ?
N6 C38 C39 118.0(2) . . ?
C38 C37 C36 120.5(2) . . ?
C35 C36 C37 121.4(2) . . ?
C35 C44 C39 119.1(2) . . ?
C35 C44 C43 123.80(19) . . ?
C39 C44 C43 117.11(19) . . ?
C36 C35 C44 120.2(2) . . ?
C42 C43 C44 121.6(2) . . ?
C42 C43 S2 116.86(18) . . ?
C44 C43 S2 121.55(16) . . ?
Cl1 C1S Cl2 112.04(17) . . ?
C3S C5S C4S 109.6(4) . . ?
O1S C4S C5S 121.4(4) . . ?
C5S C3S C2S 104.7(4) . . ?
C3S C2S O1S 102.7(3) . . ?

loop_
_geom_bond_atom_site_label_1
_geom_bond_atom_site_label_2
_geom_bond_distance
_geom_bond_site_symmetry_2
_geom_bond_publ_flag
Co1 N1 1.9771(18) . ?
Co1 N4 1.9801(17) . ?
Co1 N3 2.0051(17) . ?
Co1 N2 2.0144(17) . ?
N4 C24 1.386(2) . ?
N4 S2 1.6199(17) . ?
N1 C1 1.384(3) . ?
N1 S1 1.6254(18) . ?
N3 C30 1.322(3) . ?
N3 C31 1.505(3) . ?
N5 C17 1.426(3) . ?
N5 C23 1.460(3) . ?
N5 C22 1.463(3) . ?
N2 C7 1.325(3) . ?
N2 C8 1.503(3) . ?
N6 C38 1.427(3) . ?
N6 C46 1.456(4) . ?
N6 C45 1.462(4) . ?
S1 O1 1.4362(16) . ?
S1 O2 1.4454(15) . ?
S1 C12 1.782(2) . ?
S2 O3 1.4415(16) . ?
S2 O4 1.4451(17) . ?
S2 C43 1.781(2) . ?
O1S C4S 1.418(5) . ?
O1S C2S 1.805(8) . ?
C1 C2 1.383(3) . ?
C1 C7 1.489(3) . ?
C2 C3 1.409(3) . ?
C3 C4 1.354(3) . ?
C4 C5 1.393(4) . ?
C5 C6 1.368(3) . ?
C6 C7 1.443(3) . ?
C8 C9 1.531(4) . ?
C8 C10 1.535(3) . ?
C8 C11 1.542(3) . ?
C12 C13 1.377(3) . ?
C12 C21 1.434(3) . ?
C13 C14 1.407(3) . ?
C14 C15 1.364(3) . ?
C15 C16 1.420(3) . ?
C16 C21 1.426(3) . ?
C16 C17 1.433(3) . ?
C17 C18 1.371(3) . ?
C18 C19 1.410(3) . ?
C19 C20 1.364(3) . ?
C20 C21 1.425(3) . ?
C24 C25 1.384(3) . ?
C24 C30 1.481(3) . ?
C25 C26 1.418(3) . ?
C26 C27 1.356(4) . ?
C27 C28 1.402(4) . ?
C28 C29 1.366(3) . ?
C29 C30 1.440(3) . ?
C31 C32 1.531(3) . ?
C31 C34 1.536(3) . ?
C31 C33 1.539(3) . ?
C42 C43 1.375(3) . ?
C42 C41 1.402(3) . ?
C41 C40 1.360(4) . ?
C40 C39 1.422(3) . ?
C39 C44 1.430(3) . ?
C39 C38 1.431(3) . ?
C38 C37 1.376(3) . ?
C37 C36 1.412(3) . ?
C36 C35 1.359(3) . ?
C44 C35 1.415(3) . ?
C44 C43 1.433(3) . ?
Cl2 C1S 1.760(3) . ?
Cl1 C1S 1.742(3) . ?
C5S C3S 1.087(6) . ?
C5S C4S 1.561(6) . ?
C3S C2S 1.620(8) . ?
